data_1555153
loop_
_publ_author_name
'Cecchini, Chiara'
'Cera, Gianpiero'
'Lanzi, Matteo'
'Marchi\`o, Luciano'
'Malacria, Max'
'Maestri, Giovanni'

_publ_section_title
;
 Diastereoselective bicyclization of enynols via gold catalysis
;
_journal_issue 20
_journal_name_full 'Organic Chemistry Frontiers'
_journal_page_first 3584
_journal_paper_doi 10.1039/C9QO00963A
_journal_volume 6
_journal_year 2019
_chemical_absolute_configuration ad
_chemical_formula_moiety 'C17 H16 O2'
_chemical_formula_sum 'C17 H16 O2'
_chemical_formula_weight 252.30
_space_group_crystal_system orthorhombic
_space_group_IT_number 19
_space_group_name_Hall 'P 2ac 2ab'
_space_group_name_H-M_alt 'P 21 21 21'
_atom_sites_solution_hydrogens geom
_atom_sites_solution_primary dual
_audit_creation_date 2019-04-10
_audit_creation_method
;
Olex2 1.2
(compiled 2018.05.29 svn.r3508 for OlexSys, GUI svn.r5506)
;
_audit_update_record
;
2019-07-18 deposited with the CCDC.	2019-09-06 downloaded from the CCDC.
;
_cell_angle_alpha 90
_cell_angle_beta 90
_cell_angle_gamma 90
_cell_formula_units_Z 4
_cell_length_a 7.3872(2)
_cell_length_b 10.8747(3)
_cell_length_c 16.4977(4)
_cell_measurement_reflns_used 9193
_cell_measurement_temperature 200
_cell_measurement_theta_max 74.490
_cell_measurement_theta_min 4.065
_cell_volume 1325.32(6)
_computing_cell_refinement 'SAINT V8.38A (?, 2016)'
_computing_data_reduction 'SAINT V8.38A (?, 2016)'
_computing_molecular_graphics 'Olex2 (Dolomanov et al., 2009)'
_computing_publication_material 'Olex2 (Dolomanov et al., 2009)'
_computing_structure_refinement 'ShelXL (Sheldrick, 2015)'
_computing_structure_solution 'ShelXT (Sheldrick, 2015)'
_diffrn_ambient_temperature 200
_diffrn_measured_fraction_theta_full 0.984
_diffrn_measured_fraction_theta_max 0.986
_diffrn_measurement_device_type 'Bruker D8 Venture PhotonII'
_diffrn_measurement_method 'omega and phi scan'
_diffrn_radiation_type CuK\a
_diffrn_radiation_wavelength 1.54184
_diffrn_reflns_av_R_equivalents 0.0208
_diffrn_reflns_av_unetI/netI 0.0084
_diffrn_reflns_Laue_measured_fraction_full 0.984
_diffrn_reflns_Laue_measured_fraction_max 0.986
_diffrn_reflns_limit_h_max 9
_diffrn_reflns_limit_h_min -9
_diffrn_reflns_limit_k_max 13
_diffrn_reflns_limit_k_min -13
_diffrn_reflns_limit_l_max 20
_diffrn_reflns_limit_l_min -20
_diffrn_reflns_number 40279
_diffrn_reflns_point_group_measured_fraction_full 0.987
_diffrn_reflns_point_group_measured_fraction_max 0.987
_diffrn_reflns_theta_full 67.684
_diffrn_reflns_theta_max 74.512
_diffrn_reflns_theta_min 5.363
_diffrn_source 'microfocus source'
_exptl_absorpt_coefficient_mu 0.648
_exptl_absorpt_correction_T_max 0.7538
_exptl_absorpt_correction_T_min 0.6306
_exptl_absorpt_correction_type multi-scan
_exptl_absorpt_process_details
;
SADABS-2016/2 (Bruker,2016/2) was used for absorption correction.
wR2(int) was 0.1569 before and 0.0535 after correction.
The Ratio of minimum to maximum transmission is 0.8366.
The \l/2 correction factor is Not present.
;
_exptl_crystal_colour 'clear light colourless'
_exptl_crystal_colour_lustre clear
_exptl_crystal_colour_modifier light
_exptl_crystal_colour_primary colourless
_exptl_crystal_density_diffrn 1.264
_exptl_crystal_description plate
_exptl_crystal_F_000 536
_exptl_crystal_size_max 0.27
_exptl_crystal_size_mid 0.22
_exptl_crystal_size_min 0.08
_refine_diff_density_max 0.293
_refine_diff_density_min -0.156
_refine_diff_density_rms 0.025
_refine_ls_abs_structure_details
;
 Flack x determined using 1115 quotients [(I+)-(I-)]/[(I+)+(I-)]
 (Parsons, Flack and Wagner, Acta Cryst. B69 (2013) 249-259).
;
_refine_ls_abs_structure_Flack 0.04(2)
_refine_ls_extinction_method none
_refine_ls_goodness_of_fit_ref 1.059
_refine_ls_hydrogen_treatment constr
_refine_ls_matrix_type full
_refine_ls_number_parameters 172
_refine_ls_number_reflns 2682
_refine_ls_number_restraints 0
_refine_ls_restrained_S_all 1.059
_refine_ls_R_factor_all 0.0307
_refine_ls_R_factor_gt 0.0306
_refine_ls_shift/su_max 0.000
_refine_ls_shift/su_mean 0.000
_refine_ls_structure_factor_coef Fsqd
_refine_ls_weighting_details 'w=1/[\s^2^(Fo^2^)+(0.0509P)^2^+0.1186P] where P=(Fo^2^+2Fc^2^)/3'
_refine_ls_weighting_scheme calc
_refine_ls_wR_factor_gt 0.0833
_refine_ls_wR_factor_ref 0.0835
_reflns_Friedel_coverage 0.719
_reflns_Friedel_fraction_full 0.991
_reflns_Friedel_fraction_max 0.989
_reflns_number_gt 2675
_reflns_number_total 2682
_reflns_threshold_expression 'I > 2\s(I)'
_cod_data_source_file c9qo00963a2.cif
_cod_data_source_block ccc365_36maest_0m
_cod_database_code 1555153
_shelx_shelxl_version_number 2014/7
_shelx_space_group_comment
;
The symmetry employed for this shelxl refinement is uniquely defined
by the following loop, which should always be used as a source of
symmetry information in preference to the above space-group names.
They are only intended as comments.
;
_olex2_refinement_description
;
1. Fixed Uiso
 At 1.2 times of:
  All C(H) groups, All C(H,H) groups
2.a Ternary CH refined with riding coordinates:
 C2(H2), C1(H1)
2.b Secondary CH2 refined with riding coordinates:
 C3(H3A,H3B), C7(H7A,H7B), C4(H4A,H4B)
2.c Aromatic/amide H refined with riding coordinates:
 C9(H9), C16(H16), C17(H17), C11(H11), C14(H14), C12(H12), C13(H13), C5(H5)
;
_olex2_submission_special_instructions 'No special instructions were received'

loop_
_space_group_symop_operation_xyz
'x, y, z'
'-x+1/2, -y, z+1/2'
'-x, y+1/2, -z+1/2'
'x+1/2, -y+1/2, -z'

loop_
_atom_site_label
_atom_site_type_symbol
_atom_site_fract_x
_atom_site_fract_y
_atom_site_fract_z
_atom_site_U_iso_or_equiv
_atom_site_adp_type
_atom_site_occupancy
_atom_site_site_symmetry_order
_atom_site_calc_flag
_atom_site_refinement_flags_posn
O1 O 0.26800(16) 0.17052(11) 0.60680(9) 0.0573(3) Uani 1 1 d .
O2 O 0.78418(18) 0.32699(12) 0.72976(8) 0.0583(3) Uani 1 1 d .
C9 C 0.3719(2) 0.43411(14) 0.48461(9) 0.0418(3) Uani 1 1 d .
H9 H 0.4778 0.4034 0.4590 0.050 Uiso 1 1 calc R
C16 C 0.0603(2) 0.52203(14) 0.56016(9) 0.0425(3) Uani 1 1 d .
H16 H -0.0462 0.5510 0.5862 0.051 Uiso 1 1 calc R
C17 C 0.14458(19) 0.41900(15) 0.58917(9) 0.0403(3) Uani 1 1 d .
H17 H 0.0970 0.3777 0.6352 0.048 Uiso 1 1 calc R
C8 C 0.30284(19) 0.37372(13) 0.55063(9) 0.0381(3) Uani 1 1 d .
C2 C 0.50329(19) 0.28619(13) 0.66249(9) 0.0368(3) Uani 1 1 d .
H2 H 0.4288 0.3376 0.7001 0.044 Uiso 1 1 calc R
C15 C 0.1286(2) 0.58616(14) 0.49228(9) 0.0410(3) Uani 1 1 d .
C10 C 0.2879(2) 0.54162(15) 0.45393(9) 0.0421(3) Uani 1 1 d .
C3 C 0.6902(2) 0.34053(16) 0.65472(10) 0.0473(4) Uani 1 1 d .
H3A H 0.7576 0.2980 0.6111 0.057 Uiso 1 1 calc R
H3B H 0.6813 0.4287 0.6404 0.057 Uiso 1 1 calc R
C11 C 0.3546(3) 0.60536(18) 0.38494(10) 0.0541(4) Uani 1 1 d .
H11 H 0.4610 0.5771 0.3585 0.065 Uiso 1 1 calc R
C6 C 0.5163(2) 0.15709(14) 0.69463(10) 0.0467(4) Uani 1 1 d .
C1 C 0.3985(2) 0.26277(14) 0.58433(9) 0.0402(3) Uani 1 1 d .
H1 H 0.4822 0.2286 0.5424 0.048 Uiso 1 1 calc R
C14 C 0.0430(3) 0.69290(16) 0.46098(11) 0.0523(4) Uani 1 1 d .
H14 H -0.0628 0.7237 0.4866 0.063 Uiso 1 1 calc R
C7 C 0.3524(3) 0.08621(15) 0.66136(12) 0.0545(4) Uani 1 1 d .
H7A H 0.3915 0.0109 0.6326 0.065 Uiso 1 1 calc R
H7B H 0.2687 0.0629 0.7057 0.065 Uiso 1 1 calc R
C12 C 0.2663(3) 0.70719(19) 0.35631(11) 0.0630(5) Uani 1 1 d .
H12 H 0.3113 0.7483 0.3097 0.076 Uiso 1 1 calc R
C13 C 0.1105(3) 0.75156(18) 0.39489(12) 0.0621(5) Uani 1 1 d .
H13 H 0.0518 0.8230 0.3747 0.075 Uiso 1 1 calc R
C5 C 0.6589(3) 0.11766(17) 0.73354(12) 0.0584(5) Uani 1 1 d .
H5 H 0.6653 0.0342 0.7502 0.070 Uiso 1 1 calc R
C4 C 0.8111(3) 0.2024(2) 0.75186(14) 0.0649(5) Uani 1 1 d .
H4A H 0.8355 0.1989 0.8108 0.078 Uiso 1 1 calc R
H4B H 0.9205 0.1718 0.7237 0.078 Uiso 1 1 calc R

loop_
_atom_site_aniso_label
_atom_site_aniso_U_11
_atom_site_aniso_U_22
_atom_site_aniso_U_33
_atom_site_aniso_U_23
_atom_site_aniso_U_13
_atom_site_aniso_U_12
O1 0.0427(6) 0.0382(6) 0.0911(9) 0.0005(6) -0.0097(6) -0.0104(5)
O2 0.0519(7) 0.0562(7) 0.0669(7) -0.0060(6) -0.0207(6) -0.0003(6)
C9 0.0354(7) 0.0464(8) 0.0435(7) -0.0096(6) 0.0011(6) -0.0014(6)
C16 0.0347(7) 0.0451(8) 0.0477(8) -0.0046(7) 0.0017(6) 0.0017(6)
C17 0.0345(7) 0.0430(7) 0.0434(7) -0.0020(6) 0.0013(6) -0.0018(6)
C8 0.0326(6) 0.0385(7) 0.0432(7) -0.0077(6) -0.0027(6) -0.0019(6)
C2 0.0347(7) 0.0328(6) 0.0430(7) -0.0032(5) 0.0035(6) 0.0013(5)
C15 0.0408(7) 0.0407(7) 0.0416(7) -0.0057(6) -0.0071(6) -0.0017(6)
C10 0.0429(8) 0.0455(7) 0.0378(7) -0.0056(6) -0.0024(6) -0.0073(6)
C3 0.0377(7) 0.0486(8) 0.0557(9) -0.0007(7) -0.0055(7) -0.0065(7)
C11 0.0605(10) 0.0601(10) 0.0419(8) -0.0021(7) 0.0023(7) -0.0125(9)
C6 0.0538(9) 0.0366(7) 0.0497(8) -0.0014(6) 0.0120(7) 0.0066(7)
C1 0.0345(7) 0.0358(7) 0.0502(8) -0.0078(6) -0.0004(6) -0.0016(6)
C14 0.0556(9) 0.0467(8) 0.0546(9) -0.0022(7) -0.0125(7) 0.0026(8)
C7 0.0557(9) 0.0326(7) 0.0751(11) -0.0017(7) 0.0108(9) -0.0011(7)
C12 0.0822(13) 0.0629(11) 0.0438(8) 0.0092(7) -0.0102(9) -0.0209(10)
C13 0.0768(13) 0.0519(10) 0.0576(9) 0.0066(8) -0.0225(10) -0.0018(10)
C5 0.0643(11) 0.0478(9) 0.0631(10) 0.0051(8) 0.0052(9) 0.0122(9)
C4 0.0603(11) 0.0648(11) 0.0697(12) 0.0037(9) -0.0096(9) 0.0099(9)

loop_
_atom_type_symbol
_atom_type_description
_atom_type_scat_dispersion_real
_atom_type_scat_dispersion_imag
_atom_type_scat_source
C C 0.0181 0.0091 'International Tables Vol C Tables 4.2.6.8 and 6.1.1.4'
H H 0.0000 0.0000 'International Tables Vol C Tables 4.2.6.8 and 6.1.1.4'
O O 0.0492 0.0322 'International Tables Vol C Tables 4.2.6.8 and 6.1.1.4'

loop_
_geom_angle_atom_site_label_1
_geom_angle_atom_site_label_2
_geom_angle_atom_site_label_3
_geom_angle
C7 O1 C1 108.50(12)
C4 O2 C3 112.95(14)
C8 C9 H9 119.5
C8 C9 C10 121.07(14)
C10 C9 H9 119.5
C17 C16 H16 119.4
C17 C16 C15 121.27(14)
C15 C16 H16 119.4
C16 C17 H17 119.9
C16 C17 C8 120.15(14)
C8 C17 H17 119.9
C9 C8 C17 119.78(14)
C9 C8 C1 120.20(13)
C17 C8 C1 119.97(14)
C3 C2 H2 109.8
C3 C2 C1 117.29(13)
C6 C2 H2 109.8
C6 C2 C3 109.72(13)
C6 C2 C1 100.05(12)
C1 C2 H2 109.8
C16 C15 C10 118.72(14)
C16 C15 C14 122.21(15)
C14 C15 C10 119.06(15)
C9 C10 C15 119.01(14)
C9 C10 C11 122.46(16)
C15 C10 C11 118.52(16)
O2 C3 C2 109.35(13)
O2 C3 H3A 109.8
O2 C3 H3B 109.8
C2 C3 H3A 109.8
C2 C3 H3B 109.8
H3A C3 H3B 108.3
C10 C11 H11 119.8
C12 C11 C10 120.39(18)
C12 C11 H11 119.8
C2 C6 C7 106.98(14)
C5 C6 C2 122.09(16)
C5 C6 C7 130.28(16)
O1 C1 C8 109.85(12)
O1 C1 C2 103.80(12)
O1 C1 H1 109.5
C8 C1 C2 114.62(12)
C8 C1 H1 109.5
C2 C1 H1 109.5
C15 C14 H14 119.6
C13 C14 C15 120.85(19)
C13 C14 H14 119.6
O1 C7 C6 104.31(13)
O1 C7 H7A 110.9
O1 C7 H7B 110.9
C6 C7 H7A 110.9
C6 C7 H7B 110.9
H7A C7 H7B 108.9
C11 C12 H12 119.6
C11 C12 C13 120.87(17)
C13 C12 H12 119.6
C14 C13 C12 120.30(18)
C14 C13 H13 119.8
C12 C13 H13 119.8
C6 C5 H5 119.8
C6 C5 C4 120.47(17)
C4 C5 H5 119.8
O2 C4 C5 115.78(16)
O2 C4 H4A 108.3
O2 C4 H4B 108.3
C5 C4 H4A 108.3
C5 C4 H4B 108.3
H4A C4 H4B 107.4

loop_
_geom_bond_atom_site_label_1
_geom_bond_atom_site_label_2
_geom_bond_distance
O1 C1 1.4398(18)
O1 C7 1.428(2)
O2 C3 1.427(2)
O2 C4 1.417(3)
C9 H9 0.9500
C9 C8 1.370(2)
C9 C10 1.417(2)
C16 H16 0.9500
C16 C17 1.368(2)
C16 C15 1.413(2)
C17 H17 0.9500
C17 C8 1.419(2)
C8 C1 1.505(2)
C2 H2 1.0000
C2 C3 1.508(2)
C2 C6 1.504(2)
C2 C1 1.525(2)
C15 C10 1.421(2)
C15 C14 1.419(2)
C10 C11 1.421(2)
C3 H3A 0.9900
C3 H3B 0.9900
C11 H11 0.9500
C11 C12 1.369(3)
C6 C7 1.536(3)
C6 C5 1.306(3)
C1 H1 1.0000
C14 H14 0.9500
C14 C13 1.358(3)
C7 H7A 0.9900
C7 H7B 0.9900
C12 H12 0.9500
C12 C13 1.401(3)
C13 H13 0.9500
C5 H5 0.9500
C5 C4 1.484(3)
C4 H4A 0.9900
C4 H4B 0.9900
